data_7151342
loop_
_publ_author_name
'Garc\'ia, Marcos D'
'Wilson, A. James'
'Emmerson, Daniel P. G.'
'Jenkins, Paul R.'
'Mahale, Sachin'
'Chaudhuri, Bhabatosh'

_publ_section_title
;
 Synthesis, crystal structure and biological activity of beta-carboline
 based selective CDK4-cyclin D1 inhibitors.
;
_journal_issue 24
_journal_name_full 'Organic &amp; biomolecular chemistry'
_journal_page_first 4478
_journal_page_last 4484
_journal_paper_doi 10.1039/b613861f
_journal_volume 4
_journal_year 2006
_chemical_formula_sum 'C18 H13 Br N2 O'
_chemical_formula_weight 353.21
_chemical_name_systematic
;
?
;
_space_group_IT_number 15
_symmetry_cell_setting monoclinic
_symmetry_space_group_name_Hall '-C 2yc'
_symmetry_space_group_name_H-M 'C 1 2/c 1'
_atom_sites_solution_hydrogens geom
_atom_sites_solution_primary direct
_atom_sites_solution_secondary difmap
_audit_creation_method SHELXL-97
_cell_angle_alpha 90.00
_cell_angle_beta 103.055(3)
_cell_angle_gamma 90.00
_cell_formula_units_Z 8
_cell_length_a 23.342(4)
_cell_length_b 7.5017(14)
_cell_length_c 17.360(3)
_cell_measurement_reflns_used 834
_cell_measurement_temperature 150(2)
_cell_measurement_theta_max 24.147
_cell_measurement_theta_min 2.860
_cell_volume 2961.2(9)
_computing_cell_refinement 'Bruker SMART'
_computing_data_collection 'Bruker SMART'
_computing_data_reduction 'Bruker SHELXTL'
_computing_molecular_graphics 'Bruker SHELXTL'
_computing_publication_material 'Bruker SHELXTL'
_computing_structure_refinement 'SHELXL-97 (Sheldrick, 1997)'
_computing_structure_solution 'SHELXS-97 (Sheldrick, 1990)'
_diffrn_ambient_temperature 150(2)
_diffrn_measured_fraction_theta_full 0.995
_diffrn_measured_fraction_theta_max 0.995
_diffrn_measurement_device_type 'CCD area detector'
_diffrn_measurement_method 'phi and omega scans'
_diffrn_radiation_monochromator graphite
_diffrn_radiation_source 'fine-focus sealed tube'
_diffrn_radiation_type MoK\a
_diffrn_radiation_wavelength 0.71073
_diffrn_reflns_av_R_equivalents 0.0481
_diffrn_reflns_av_sigmaI/netI 0.0422
_diffrn_reflns_limit_h_max 27
_diffrn_reflns_limit_h_min -27
_diffrn_reflns_limit_k_max 8
_diffrn_reflns_limit_k_min -8
_diffrn_reflns_limit_l_max 20
_diffrn_reflns_limit_l_min -20
_diffrn_reflns_number 10329
_diffrn_reflns_theta_full 25.00
_diffrn_reflns_theta_max 25.00
_diffrn_reflns_theta_min 1.79
_exptl_absorpt_coefficient_mu 2.779
_exptl_absorpt_correction_T_max 0.862
_exptl_absorpt_correction_T_min 0.516
_exptl_absorpt_correction_type empirical
_exptl_absorpt_process_details
;
absorption correction based on 5653 reflections(SADABS);Rint 0.0780 before
correction and 0.0433 after.
;
_exptl_crystal_colour yellow
_exptl_crystal_density_diffrn 1.585
_exptl_crystal_density_method 'not measured'
_exptl_crystal_description block
_exptl_crystal_F_000 1424
_exptl_crystal_size_max 0.24
_exptl_crystal_size_mid 0.15
_exptl_crystal_size_min 0.08
_refine_diff_density_max 0.588
_refine_diff_density_min -0.399
_refine_diff_density_rms 0.072
_refine_ls_extinction_method none
_refine_ls_goodness_of_fit_ref 0.964
_refine_ls_hydrogen_treatment constr
_refine_ls_matrix_type full
_refine_ls_number_parameters 200
_refine_ls_number_reflns 2606
_refine_ls_number_restraints 0
_refine_ls_restrained_S_all 0.964
_refine_ls_R_factor_all 0.0458
_refine_ls_R_factor_gt 0.0365
_refine_ls_shift/su_max 0.001
_refine_ls_shift/su_mean 0.000
_refine_ls_structure_factor_coef Fsqd
_refine_ls_weighting_details 'calc w=1/[\s^2^(Fo^2^)+(0.0557P)^2^+0.0000P] where P=(Fo^2^+2Fc^2^)/3'
_refine_ls_weighting_scheme calc
_refine_ls_wR_factor_gt 0.0887
_refine_ls_wR_factor_ref 0.0916
_reflns_number_gt 2087
_reflns_number_total 2606
_reflns_threshold_expression >2sigma(I)
_cod_data_source_file b613861f.txt
_cod_data_source_block 06004a
_cod_depositor_comments
;
The following automatic conversions were performed:
'_symmetry_cell_setting' value 'Monoclinic' changed to 'monoclinic'
according to '/home/saulius/struct/CIF-dictionaries/cif_core.dic'
dictionary named 'cif_core.dic' version 2.4.1 from 2010-06-29.

Automatic conversion script
Id: cif_fix_enum 1527 2010-12-29 10:47:43Z saulius 

The following automatic conversions were performed:

'_refine_ls_hydrogen_treatment' value 'constrained' was replaced with
the value 'constr' as specified in the replacement file
'src/cod-tools/trunk/data/replacement-values/replacement_values.lst'.

Automatic conversion script
Id: cif_fix_values 5376 2017-05-30 11:51:03Z andrius 
;
_cod_original_cell_volume 2961.3(9)
_cod_original_sg_symbol_H-M C2/c
_cod_database_code 7151342

loop_
_symmetry_equiv_pos_as_xyz
'x, y, z'
'-x, y, -z+1/2'
'x+1/2, y+1/2, z'
'-x+1/2, y+1/2, -z+1/2'
'-x, -y, -z'
'x, -y, z-1/2'
'-x+1/2, -y+1/2, -z'
'x+1/2, -y+1/2, z-1/2'

loop_
_atom_site_label
_atom_site_type_symbol
_atom_site_fract_x
_atom_site_fract_y
_atom_site_fract_z
_atom_site_U_iso_or_equiv
_atom_site_adp_type
_atom_site_occupancy
_atom_site_symmetry_multiplicity
_atom_site_calc_flag
_atom_site_refinement_flags
_atom_site_disorder_assembly
_atom_site_disorder_group
Br1 Br 0.419628(14) 0.39794(4) 0.215749(19) 0.04218(15) Uani 1 1 d . . .
O1 O 0.43331(9) 0.4378(3) 0.45098(13) 0.0393(5) Uani 1 1 d . . .
N1 N 0.39245(11) 0.0689(3) 0.33398(16) 0.0339(6) Uani 1 1 d . . .
N2 N 0.53762(10) 0.2226(3) 0.44710(14) 0.0314(6) Uani 1 1 d . . .
H2 H 0.5342 0.3232 0.4659 0.036(9) Uiso 1 1 d R . .
C1 C 0.43070(12) 0.1720(4) 0.37693(16) 0.0264(6) Uani 1 1 d . . .
C2 C 0.41283(17) -0.1032(5) 0.3116(3) 0.0735(15) Uani 1 1 d . . .
H2A H 0.3834 -0.1924 0.3195 0.088 Uiso 1 1 calc R . .
H2B H 0.4104 -0.0976 0.2540 0.088 Uiso 1 1 calc R . .
C3 C 0.46896(15) -0.1754(5) 0.3465(2) 0.0577(11) Uani 1 1 d . . .
H3A H 0.4855 -0.2308 0.3046 0.069 Uiso 1 1 calc R . .
H3B H 0.4640 -0.2706 0.3840 0.069 Uiso 1 1 calc R . .
C4 C 0.51170(13) -0.0412(4) 0.38950(17) 0.0294(7) Uani 1 1 d . . .
C5 C 0.57294(13) -0.0459(4) 0.42197(17) 0.0322(7) Uani 1 1 d . . .
C6 C 0.61766(15) -0.1724(5) 0.4239(2) 0.0452(8) Uani 1 1 d . . .
H6 H 0.6088 -0.2862 0.4002 0.054 Uiso 1 1 calc R . .
C7 C 0.67417(15) -0.1293(5) 0.4605(2) 0.0522(10) Uani 1 1 d . . .
H7 H 0.7047 -0.2138 0.4616 0.063 Uiso 1 1 calc R . .
C8 C 0.68789(15) 0.0370(5) 0.4964(2) 0.0486(9) Uani 1 1 d . . .
H8 H 0.7275 0.0626 0.5218 0.058 Uiso 1 1 calc R . .
C9 C 0.64573(14) 0.1633(5) 0.49560(19) 0.0429(8) Uani 1 1 d . . .
H9 H 0.6554 0.2761 0.5199 0.052 Uiso 1 1 calc R . .
C10 C 0.58811(13) 0.1218(4) 0.45828(17) 0.0315(7) Uani 1 1 d . . .
C11 C 0.49147(12) 0.1212(3) 0.40567(16) 0.0254(6) Uani 1 1 d . . .
C12 C 0.40871(12) 0.3506(4) 0.39340(18) 0.0288(7) Uani 1 1 d . . .
C13 C 0.35470(12) 0.4183(3) 0.33699(19) 0.0301(7) Uani 1 1 d . . .
C14 C 0.35217(13) 0.4409(4) 0.25694(19) 0.0321(7) Uani 1 1 d . . .
C15 C 0.30168(14) 0.5028(4) 0.2065(2) 0.0444(9) Uani 1 1 d . . .
H15 H 0.3009 0.5193 0.1521 0.053 Uiso 1 1 calc R . .
C16 C 0.25273(15) 0.5404(5) 0.2347(3) 0.0521(10) Uani 1 1 d . . .
H16 H 0.2179 0.5812 0.1997 0.063 Uiso 1 1 calc R . .
C17 C 0.25422(14) 0.5190(5) 0.3131(3) 0.0506(10) Uani 1 1 d . . .
H17 H 0.2203 0.5457 0.3325 0.061 Uiso 1 1 calc R . .
C18 C 0.30462(14) 0.4590(4) 0.3649(2) 0.0397(8) Uani 1 1 d . . .
H18 H 0.3051 0.4454 0.4194 0.048 Uiso 1 1 calc R . .

loop_
_atom_site_aniso_label
_atom_site_aniso_U_11
_atom_site_aniso_U_22
_atom_site_aniso_U_33
_atom_site_aniso_U_23
_atom_site_aniso_U_13
_atom_site_aniso_U_12
Br1 0.0395(2) 0.0486(2) 0.0397(2) 0.00330(15) 0.01176(15) 0.00113(15)
O1 0.0343(12) 0.0384(12) 0.0409(13) -0.0151(10) -0.0003(10) -0.0003(10)
N1 0.0283(14) 0.0267(14) 0.0424(16) -0.0062(11) -0.0010(12) 0.0000(11)
N2 0.0266(13) 0.0288(15) 0.0362(15) -0.0084(11) 0.0015(11) 0.0008(11)
C1 0.0236(15) 0.0260(14) 0.0295(16) 0.0006(12) 0.0056(12) -0.0014(12)
C2 0.042(2) 0.043(2) 0.117(4) -0.037(2) -0.020(2) 0.0084(18)
C3 0.040(2) 0.040(2) 0.083(3) -0.023(2) -0.0075(19) 0.0026(17)
C4 0.0274(16) 0.0296(16) 0.0287(17) 0.0000(12) 0.0011(13) 0.0017(13)
C5 0.0299(17) 0.0363(17) 0.0282(17) 0.0023(13) 0.0021(13) 0.0054(13)
C6 0.038(2) 0.0426(19) 0.052(2) -0.0021(17) 0.0033(16) 0.0101(16)
C7 0.0340(19) 0.057(3) 0.061(2) 0.0055(18) 0.0019(17) 0.0181(17)
C8 0.0267(18) 0.067(2) 0.047(2) 0.0027(19) -0.0036(15) 0.0035(17)
C9 0.0344(19) 0.047(2) 0.042(2) -0.0035(16) -0.0024(15) -0.0050(16)
C10 0.0262(16) 0.0392(18) 0.0272(16) 0.0019(13) 0.0021(13) 0.0008(13)
C11 0.0251(15) 0.0262(16) 0.0237(14) -0.0002(11) 0.0027(12) -0.0010(12)
C12 0.0205(15) 0.0300(16) 0.0366(17) -0.0025(13) 0.0077(13) -0.0038(12)
C13 0.0217(15) 0.0209(15) 0.0459(19) -0.0042(13) 0.0040(14) -0.0030(11)
C14 0.0255(16) 0.0253(16) 0.0426(19) -0.0001(13) 0.0014(14) -0.0019(12)
C15 0.0333(19) 0.041(2) 0.052(2) 0.0094(17) -0.0038(16) -0.0041(16)
C16 0.0303(19) 0.0351(19) 0.081(3) 0.0139(19) -0.0078(19) 0.0003(15)
C17 0.0258(18) 0.036(2) 0.091(3) -0.0049(19) 0.0142(19) 0.0021(15)
C18 0.0312(18) 0.0319(16) 0.057(2) -0.0061(16) 0.0108(16) 0.0008(14)

loop_
_atom_type_symbol
_atom_type_description
_atom_type_scat_dispersion_real
_atom_type_scat_dispersion_imag
_atom_type_scat_source
C C 0.0033 0.0016 'International Tables Vol C Tables 4.2.6.8 and 6.1.1.4'
H H 0.0000 0.0000 'International Tables Vol C Tables 4.2.6.8 and 6.1.1.4'
N N 0.0061 0.0033 'International Tables Vol C Tables 4.2.6.8 and 6.1.1.4'
O O 0.0106 0.0060 'International Tables Vol C Tables 4.2.6.8 and 6.1.1.4'
Br Br -0.2901 2.4595 'International Tables Vol C Tables 4.2.6.8 and 6.1.1.4'

loop_
_geom_angle_atom_site_label_1
_geom_angle_atom_site_label_2
_geom_angle_atom_site_label_3
_geom_angle
_geom_angle_site_symmetry_1
_geom_angle_site_symmetry_3
_geom_angle_publ_flag
C1 N1 C2 117.5(3) . . ?
C10 N2 C11 108.3(2) . . ?
C10 N2 H2 126.6 . . ?
C11 N2 H2 124.8 . . ?
N1 C1 C11 122.8(3) . . ?
N1 C1 C12 115.5(3) . . ?
C11 C1 C12 121.7(2) . . ?
C3 C2 N1 123.3(3) . . ?
C3 C2 H2A 106.5 . . ?
N1 C2 H2A 106.5 . . ?
C3 C2 H2B 106.5 . . ?
N1 C2 H2B 106.5 . . ?
H2A C2 H2B 106.5 . . ?
C2 C3 C4 113.8(3) . . ?
C2 C3 H3A 108.8 . . ?
C4 C3 H3A 108.8 . . ?
C2 C3 H3B 108.8 . . ?
C4 C3 H3B 108.8 . . ?
H3A C3 H3B 107.7 . . ?
C11 C4 C5 107.9(3) . . ?
C11 C4 C3 118.9(3) . . ?
C5 C4 C3 133.2(3) . . ?
C6 C5 C4 134.8(3) . . ?
C6 C5 C10 118.7(3) . . ?
C4 C5 C10 106.5(3) . . ?
C7 C6 C5 119.0(3) . . ?
C7 C6 H6 120.5 . . ?
C5 C6 H6 120.5 . . ?
C6 C7 C8 121.2(3) . . ?
C6 C7 H7 119.4 . . ?
C8 C7 H7 119.4 . . ?
C9 C8 C7 121.5(3) . . ?
C9 C8 H8 119.2 . . ?
C7 C8 H8 119.2 . . ?
C8 C9 C10 118.0(3) . . ?
C8 C9 H9 121.0 . . ?
C10 C9 H9 121.0 . . ?
N2 C10 C9 130.6(3) . . ?
N2 C10 C5 107.8(2) . . ?
C9 C10 C5 121.7(3) . . ?
C4 C11 N2 109.6(2) . . ?
C4 C11 C1 121.7(3) . . ?
N2 C11 C1 128.7(2) . . ?
O1 C12 C1 121.4(3) . . ?
O1 C12 C13 121.5(3) . . ?
C1 C12 C13 117.1(2) . . ?
C14 C13 C18 118.1(3) . . ?
C14 C13 C12 122.3(3) . . ?
C18 C13 C12 119.6(3) . . ?
C15 C14 C13 120.9(3) . . ?
C15 C14 Br1 118.7(3) . . ?
C13 C14 Br1 120.3(2) . . ?
C16 C15 C14 120.3(3) . . ?
C16 C15 H15 119.8 . . ?
C14 C15 H15 119.8 . . ?
C17 C16 C15 119.8(3) . . ?
C17 C16 H16 120.1 . . ?
C15 C16 H16 120.1 . . ?
C16 C17 C18 120.8(3) . . ?
C16 C17 H17 119.6 . . ?
C18 C17 H17 119.6 . . ?
C17 C18 C13 120.1(3) . . ?
C17 C18 H18 119.9 . . ?
C13 C18 H18 119.9 . . ?

loop_
_geom_bond_atom_site_label_1
_geom_bond_atom_site_label_2
_geom_bond_distance
_geom_bond_site_symmetry_2
_geom_bond_publ_flag
Br1 C14 1.898(3) . ?
O1 C12 1.224(3) . ?
N1 C1 1.285(4) . ?
N1 C2 1.458(4) . ?
N2 C10 1.377(4) . ?
N2 C11 1.380(4) . ?
N2 H2 0.8337 . ?
C1 C11 1.444(4) . ?
C1 C12 1.486(4) . ?
C2 C3 1.421(5) . ?
C2 H2A 0.9900 . ?
C2 H2B 0.9900 . ?
C3 C4 1.493(4) . ?
C3 H3A 0.9900 . ?
C3 H3B 0.9900 . ?
C4 C11 1.359(4) . ?
C4 C5 1.414(4) . ?
C5 C6 1.406(4) . ?
C5 C10 1.416(4) . ?
C6 C7 1.367(5) . ?
C6 H6 0.9500 . ?
C7 C8 1.398(5) . ?
C7 H7 0.9500 . ?
C8 C9 1.364(5) . ?
C8 H8 0.9500 . ?
C9 C10 1.390(4) . ?
C9 H9 0.9500 . ?
C12 C13 1.499(4) . ?
C13 C14 1.388(4) . ?
C13 C18 1.396(4) . ?
C14 C15 1.380(4) . ?
C15 C16 1.370(5) . ?
C15 H15 0.9500 . ?
C16 C17 1.364(5) . ?
C16 H16 0.9500 . ?
C17 C18 1.384(5) . ?
C17 H17 0.9500 . ?
C18 H18 0.9500 . ?

loop_
_geom_hbond_atom_site_label_D
_geom_hbond_atom_site_label_H
_geom_hbond_atom_site_label_A
_geom_hbond_distance_DH
_geom_hbond_distance_HA
_geom_hbond_distance_DA
_geom_hbond_angle_DHA
_geom_hbond_site_symmetry_A
N2 H2 O1 0.83 2.46 2.935(3) 116.6 .
N2 H2 O1 0.83 2.32 3.088(3) 153.8 5_666

loop_
_geom_torsion_atom_site_label_1
_geom_torsion_atom_site_label_2
_geom_torsion_atom_site_label_3
_geom_torsion_atom_site_label_4
_geom_torsion
_geom_torsion_site_symmetry_1
_geom_torsion_site_symmetry_2
_geom_torsion_site_symmetry_3
_geom_torsion_site_symmetry_4
_geom_torsion_publ_flag
C2 N1 C1 C11 -2.4(5) . . . . ?
C2 N1 C1 C12 175.8(3) . . . . ?
C1 N1 C2 C3 12.4(6) . . . . ?
N1 C2 C3 C4 -17.4(7) . . . . ?
C2 C3 C4 C11 13.4(5) . . . . ?
C2 C3 C4 C5 -169.1(4) . . . . ?
C11 C4 C5 C6 -178.9(3) . . . . ?
C3 C4 C5 C6 3.3(6) . . . . ?
C11 C4 C5 C10 0.0(3) . . . . ?
C3 C4 C5 C10 -177.7(4) . . . . ?
C4 C5 C6 C7 178.7(4) . . . . ?
C10 C5 C6 C7 -0.2(5) . . . . ?
C5 C6 C7 C8 0.6(6) . . . . ?
C6 C7 C8 C9 -0.7(6) . . . . ?
C7 C8 C9 C10 0.3(5) . . . . ?
C11 N2 C10 C9 179.4(3) . . . . ?
C11 N2 C10 C5 0.7(3) . . . . ?
C8 C9 C10 N2 -178.5(3) . . . . ?
C8 C9 C10 C5 0.1(5) . . . . ?
C6 C5 C10 N2 178.7(3) . . . . ?
C4 C5 C10 N2 -0.5(3) . . . . ?
C6 C5 C10 C9 -0.1(5) . . . . ?
C4 C5 C10 C9 -179.3(3) . . . . ?
C5 C4 C11 N2 0.4(3) . . . . ?
C3 C4 C11 N2 178.5(3) . . . . ?
C5 C4 C11 C1 176.9(3) . . . . ?
C3 C4 C11 C1 -5.0(4) . . . . ?
C10 N2 C11 C4 -0.7(3) . . . . ?
C10 N2 C11 C1 -176.8(3) . . . . ?
N1 C1 C11 C4 -0.8(5) . . . . ?
C12 C1 C11 C4 -179.0(3) . . . . ?
N1 C1 C11 N2 174.9(3) . . . . ?
C12 C1 C11 N2 -3.2(5) . . . . ?
N1 C1 C12 O1 156.8(3) . . . . ?
C11 C1 C12 O1 -25.0(4) . . . . ?
N1 C1 C12 C13 -22.5(4) . . . . ?
C11 C1 C12 C13 155.8(3) . . . . ?
O1 C12 C13 C14 121.7(3) . . . . ?
C1 C12 C13 C14 -59.0(4) . . . . ?
O1 C12 C13 C18 -58.9(4) . . . . ?
C1 C12 C13 C18 120.4(3) . . . . ?
C18 C13 C14 C15 0.3(4) . . . . ?
C12 C13 C14 C15 179.7(3) . . . . ?
C18 C13 C14 Br1 177.3(2) . . . . ?
C12 C13 C14 Br1 -3.3(4) . . . . ?
C13 C14 C15 C16 -1.0(5) . . . . ?
Br1 C14 C15 C16 -178.0(2) . . . . ?
C14 C15 C16 C17 0.9(5) . . . . ?
C15 C16 C17 C18 -0.3(5) . . . . ?
C16 C17 C18 C13 -0.4(5) . . . . ?
C14 C13 C18 C17 0.4(4) . . . . ?
C12 C13 C18 C17 -179.1(3) . . . . ?

loop_
_cod_related_entry_id
_cod_related_entry_database
_cod_related_entry_code
1 ChemSpider 9813659
